data_2012312
loop_
_publ_author_name
'Welch, Alan J.'
'Venkatasubramanian, Ulaganathan'
'Rosair, Georgina M.'
'Ellis, David'
'Donohoe, David J.'

_publ_section_title
;
 Crystal engineering with heteroboranes. I.
 1-Carboxy-1,2-dicarba-<i>closo</i>-dodecaborane(11)
;
_journal_issue 11
_journal_name_full 'Acta Crystallographica Section C'
_journal_page_first 1295
_journal_page_last 1296
_journal_paper_doi 10.1107/S0108270101010204
_journal_volume 57
_journal_year 2001
_chemical_formula_moiety 'C3 H12 B10 O2'
_chemical_formula_sum 'C3 H12 B10 O2'
_chemical_formula_weight 188.23
_chemical_name_systematic
;
1,2-Dicarba-closo-dodecaborane(12)-1-carboxylic acid
;
_space_group_IT_number 14
_symmetry_cell_setting monoclinic
_symmetry_space_group_name_Hall '-P 2ybc'
_symmetry_space_group_name_H-M 'P 1 21/c 1'
_audit_creation_method SHELXL97
_cell_angle_alpha 90
_cell_angle_beta 103.33(2)
_cell_angle_gamma 90
_cell_formula_units_Z 4
_cell_length_a 6.988(2)
_cell_length_b 12.031(3)
_cell_length_c 12.869(4)
_cell_measurement_reflns_used 46
_cell_measurement_temperature 160(2)
_cell_measurement_theta_max 12.5
_cell_measurement_theta_min 3.2
_cell_volume 1052.8(5)
_computing_cell_refinement XSCANS
_computing_data_collection 'XSCANS (Bruker, 1996)'
_computing_data_reduction XSCANS
_computing_molecular_graphics 'SHELXTL (Bruker, 1999)'
_computing_publication_material SHELXTL
_computing_structure_refinement 'SHELXL97 (Sheldrick, 1997)'
_computing_structure_solution 'SHELXS97 (Sheldrick, 1997)'
_diffrn_ambient_temperature 160(2)
_diffrn_measured_fraction_theta_full .999
_diffrn_measured_fraction_theta_max .999
_diffrn_measurement_device_type 'Bruker P4'
_diffrn_measurement_method '\w scans'
_diffrn_radiation_monochromator graphite
_diffrn_radiation_source 'fine-focus sealed tube'
_diffrn_radiation_type MoK\a
_diffrn_radiation_wavelength .71073
_diffrn_reflns_av_R_equivalents .041
_diffrn_reflns_av_sigmaI/netI .045
_diffrn_reflns_limit_h_max 8
_diffrn_reflns_limit_h_min -1
_diffrn_reflns_limit_k_max 1
_diffrn_reflns_limit_k_min -14
_diffrn_reflns_limit_l_max 15
_diffrn_reflns_limit_l_min -15
_diffrn_reflns_number 2577
_diffrn_reflns_theta_full 25.00
_diffrn_reflns_theta_max 24.99
_diffrn_reflns_theta_min 2.35
_diffrn_standards_decay_% 0
_diffrn_standards_interval_count 97
_diffrn_standards_number 3
_exptl_absorpt_coefficient_mu .066
_exptl_absorpt_correction_type none
_exptl_crystal_colour colourless
_exptl_crystal_density_diffrn 1.188
_exptl_crystal_density_method 'not measured'
_exptl_crystal_description needle
_exptl_crystal_F_000 384
_exptl_crystal_size_max .82
_exptl_crystal_size_mid .24
_exptl_crystal_size_min .20
_refine_diff_density_max .21
_refine_diff_density_min -.23
_refine_ls_extinction_method none
_refine_ls_goodness_of_fit_ref 1.018
_refine_ls_hydrogen_treatment mixed
_refine_ls_matrix_type full
_refine_ls_number_parameters 184
_refine_ls_number_reflns 1849
_refine_ls_number_restraints 10
_refine_ls_restrained_S_all 1.016
_refine_ls_R_factor_all .054
_refine_ls_R_factor_gt .043
_refine_ls_shift/su_max .013
_refine_ls_shift/su_mean .001
_refine_ls_structure_factor_coef Fsqd
_refine_ls_weighting_details 'calc w = 1/[\s^2^(Fo^2^)+(0.0612P)^2^+0.3182P] where P=(Fo^2^+2Fc^2^)/3'
_refine_ls_weighting_scheme calc
_refine_ls_wR_factor_ref .119
_reflns_number_gt 1557
_reflns_number_total 1849
_reflns_threshold_expression I>2\s(I)
_cod_data_source_file gd1160.cif
_cod_data_source_block I
_cod_depositor_comments
;
The following automatic conversions were performed:
'_symmetry_cell_setting' value 'Monoclinic' changed to 'monoclinic'
according to '/home/saulius/struct/CIF-dictionaries/cif_core.dic'
dictionary named 'cif_core.dic' version 2.4.1 from 2010-06-29.

Automatic conversion script
Id: cif_fix_enum 1527 2010-12-29 10:47:43Z saulius 

The following automatic conversions were performed:

'_symmetry_cell_setting' value 'Monoclinic' changed to 'monoclinic'
according to /home/saulius/struct/CIF-dictionaries/cif_core.dic
dictionary named 'cif_core.dic' version 2.4.1 from 2010-06-29.

Automatic conversion script
Id: cif_fix_values 1715 2011-07-08 13:25:40Z adriana 
;
_cod_original_sg_symbol_H-M 'P 21/c'
_cod_database_code 2012312
_cod_database_fobs_code 2012312

loop_
_symmetry_equiv_pos_as_xyz
'x, y, z'
'-x, y+1/2, -z+1/2'
'-x, -y, -z'
'x, -y-1/2, z-1/2'

loop_
_atom_site_label
_atom_site_fract_x
_atom_site_fract_y
_atom_site_fract_z
_atom_site_U_iso_or_equiv
_atom_site_adp_type
_atom_site_calc_flag
_atom_site_refinement_flags
_atom_site_occupancy
_atom_site_disorder_assembly
_atom_site_disorder_group
_atom_site_type_symbol
C1 .2990(2) .09740(12) .19910(11) .0205(3) Uani d . 1 . . C
C2 .1608(2) .00725(13) .24206(13) .0258(4) Uani d . 1 . . C
H2 .156(3) -.0617(16) .2103(15) .030(5) Uiso d . 1 . . H
B3 .3853(3) .04007(16) .32434(14) .0281(4) Uani d D 1 . . B
H3 .503(2) -.0211(14) .3317(15) .036(5) Uiso d D 1 . . H
B4 .4129(3) .18515(15) .29881(14) .0252(4) Uani d D 1 . . B
H4 .561(2) .2158(15) .2983(15) .035(5) Uiso d D 1 . . H
B5 .2059(3) .22885(14) .19796(13) .0224(4) Uani d D 1 . . B
H5 .227(3) .2857(14) .1351(13) .032(5) Uiso d D 1 . . H
B6 .0466(3) .11200(15) .15923(14) .0243(4) Uani d D 1 . . B
H6 -.021(3) .0895(15) .0762(11) .031(5) Uiso d D 1 . . H
B7 .1689(3) .02422(16) .37368(16) .0328(5) Uani d D 1 . . B
H7 .151(3) -.0493(14) .4200(15) .046(6) Uiso d D 1 . . H
B8 .3270(3) .14071(17) .41208(14) .0293(4) Uani d D 1 . . B
H8 .419(3) .1497(16) .4917(12) .037(5) Uiso d D 1 . . H
B9 .2149(3) .25692(15) .33484(14) .0247(4) Uani d D 1 . . B
H9 .234(3) .3438(12) .3654(14) .033(5) Uiso d D 1 . . H
B10 -.0095(3) .21156(15) .24783(14) .0253(4) Uani d D 1 . . B
H10 -.135(2) .2662(14) .2222(14) .038(5) Uiso d D 1 . . H
B11 -.0369(3) .06777(16) .27325(16) .0298(4) Uani d D 1 . . B
H11 -.172(3) .0199(16) .2630(18) .050(6) Uiso d D 1 . . H
B12 .0656(3) .15804(16) .38111(15) .0291(4) Uani d D 1 . . B
H12 -.016(2) .1772(15) .4428(13) .031(5) Uiso d D 1 . . H
O1 .50751(17) .12697(9) .08288(9) .0296(3) Uani d . 1 . . O
O2 .35818(18) -.03929(9) .07678(9) .0316(3) Uani d . 1 . . O
C3 .3924(2) .05412(13) .11255(11) .0222(3) Uani d . 1 . . C
H1 .552(4) .094(2) .026(2) .072(8) Uiso d . 1 . . H

loop_
_atom_site_aniso_label
_atom_site_aniso_U_11
_atom_site_aniso_U_22
_atom_site_aniso_U_33
_atom_site_aniso_U_12
_atom_site_aniso_U_13
_atom_site_aniso_U_23
C1 .0248(8) .0207(7) .0175(7) .0011(6) .0078(6) .0017(6)
C2 .0351(9) .0188(8) .0280(8) -.0008(7) .0167(7) .0015(6)
B3 .0360(10) .0300(10) .0197(8) .0100(8) .0095(7) .0052(7)
B4 .0270(9) .0294(9) .0190(8) -.0002(7) .0048(7) -.0025(7)
B5 .0278(9) .0193(8) .0214(8) .0013(7) .0083(7) -.0001(7)
B6 .0229(9) .0247(9) .0254(9) .0011(7) .0059(7) -.0027(7)
B7 .0505(12) .0262(9) .0286(10) .0053(9) .0235(9) .0058(7)
B8 .0370(11) .0342(10) .0179(8) .0066(8) .0086(8) .0014(7)
B9 .0307(10) .0233(9) .0215(8) .0004(7) .0092(7) -.0023(7)
B10 .0267(9) .0220(8) .0290(9) .0015(7) .0098(7) -.0029(7)
B11 .0332(10) .0244(9) .0375(10) -.0043(8) .0198(8) -.0054(8)
B12 .0375(10) .0283(9) .0267(9) .0017(8) .0180(8) -.0012(7)
O1 .0377(7) .0303(6) .0260(6) -.0037(5) .0178(5) -.0032(5)
O2 .0412(7) .0282(6) .0313(6) -.0028(5) .0205(5) -.0067(5)
C3 .0249(8) .0251(8) .0175(7) .0035(6) .0065(6) .0016(6)

loop_
_atom_type_symbol
_atom_type_description
_atom_type_scat_dispersion_real
_atom_type_scat_dispersion_imag
_atom_type_scat_source
C C .0033 .0016 'International Tables Vol C Tables 4.2.6.8 and 6.1.1.4'
H H .0000 .0000 'International Tables Vol C Tables 4.2.6.8 and 6.1.1.4'
B B .0013 .0007 'International Tables Vol C Tables 4.2.6.8 and 6.1.1.4'
O O .0106 .0060 'International Tables Vol C Tables 4.2.6.8 and 6.1.1.4'

loop_
_geom_angle_atom_site_label_1
_geom_angle_atom_site_label_2
_geom_angle_atom_site_label_3
_geom_angle
_geom_angle_publ_flag
C3 C1 C2 114.31(12) y
C3 C1 B5 122.84(12) y
C2 C1 B5 111.34(12) ?
C3 C1 B4 124.21(13) ?
C2 C1 B4 111.44(11) y
B5 C1 B4 62.96(10) ?
C3 C1 B6 113.67(12) y
C2 C1 B6 61.63(10) ?
B5 C1 B6 62.78(10) ?
B4 C1 B6 115.23(12) ?
C3 C1 B3 115.72(12) y
C2 C1 B3 61.64(10) ?
B5 C1 B3 115.30(11) ?
B4 C1 B3 62.93(10) ?
B6 C1 B3 115.45(12) ?
C1 C2 B11 111.99(12) ?
C1 C2 B7 111.89(13) ?
B11 C2 B7 63.33(11) ?
C1 C2 B6 61.96(10) ?
B11 C2 B6 62.90(11) ?
B7 C2 B6 115.74(13) ?
C1 C2 B3 61.96(10) ?
B11 C2 B3 115.69(13) ?
B7 C2 B3 62.76(11) ?
B6 C2 B3 116.01(12) ?
C1 C2 H2 114.3(12) ?
B11 C2 H2 123.0(12) ?
B7 C2 H2 122.8(12) ?
B6 C2 H2 114.8(12) ?
B3 C2 H2 114.4(12) ?
C2 B3 C1 56.39(9) ?
C2 B3 B8 103.80(13) ?
C1 B3 B8 103.91(12) ?
C2 B3 B7 57.81(11) ?
C1 B3 B7 103.49(13) ?
B8 B3 B7 60.35(11) ?
C2 B3 B4 103.38(12) ?
C1 B3 B4 58.02(9) ?
B8 B3 B4 60.04(10) ?
B7 B3 B4 107.79(13) ?
C2 B3 H3 117.4(10) ?
C1 B3 H3 116.2(10) ?
B8 B3 H3 133.5(10) ?
B7 B3 H3 125.7(10) ?
B4 B3 H3 124.0(10) ?
C1 B4 B9 103.88(12) ?
C1 B4 B8 104.03(13) ?
B9 B4 B8 60.26(10) ?
C1 B4 B5 58.50(9) ?
B9 B4 B5 59.90(10) ?
B8 B4 B5 108.28(13) ?
C1 B4 B3 59.05(9) ?
B9 B4 B3 107.53(13) ?
B8 B4 B3 59.18(10) ?
B5 B4 B3 108.43(13) ?
C1 B4 H4 118.5(10) ?
B9 B4 H4 128.9(10) ?
B8 B4 H4 126.9(10) ?
B5 B4 H4 120.2(10) ?
B3 B4 H4 117.9(10) ?
C1 B5 B10 103.95(12) ?
C1 B5 B9 103.91(11) ?
B10 B5 B9 60.36(10) ?
C1 B5 B4 58.54(9) ?
B10 B5 B4 108.32(12) ?
B9 B5 B4 59.90(10) ?
C1 B5 B6 59.14(9) ?
B10 B5 B6 59.05(10) ?
B9 B5 B6 107.61(12) ?
B4 B5 B6 108.57(12) ?
C1 B5 H5 117.8(10) ?
B10 B5 H5 127.7(9) ?
B9 B5 H5 129.3(9) ?
B4 B5 H5 119.6(9) ?
B6 B5 H5 117.8(9) ?
C2 B6 C1 56.41(9) ?
C2 B6 B10 103.75(12) ?
C1 B6 B10 103.98(12) ?
C2 B6 B11 57.65(10) ?
C1 B6 B11 103.36(12) ?
B10 B6 B11 60.33(10) ?
C2 B6 B5 103.45(12) ?
C1 B6 B5 58.08(9) ?
B10 B6 B5 60.14(10) ?
B11 B6 B5 107.82(12) ?
C2 B6 H6 117.1(10) ?
C1 B6 H6 116.4(9) ?
B10 B6 H6 133.5(9) ?
B11 B6 H6 125.4(9) ?
B5 B6 H6 124.4(9) ?
C2 B7 B12 104.06(13) ?
C2 B7 B11 58.23(11) ?
B12 B7 B11 60.06(11) ?
C2 B7 B3 59.43(10) ?
B12 B7 B3 108.15(13) ?
B11 B7 B3 108.71(13) ?
C2 B7 B8 104.34(12) ?
B12 B7 B8 60.40(11) ?
B11 B7 B8 108.42(13) ?
B3 B7 B8 59.44(11) ?
C2 B7 H7 117.9(11) ?
B12 B7 H7 127.4(11) ?
B11 B7 H7 117.5(11) ?
B3 B7 H7 119.7(11) ?
B8 B7 H7 128.9(11) ?
B3 B8 B4 60.78(10) ?
B3 B8 B7 60.21(11) ?
B4 B8 B7 108.26(12) ?
B3 B8 B9 108.46(12) ?
B4 B8 B9 59.83(10) ?
B7 B8 B9 107.26(13) ?
B3 B8 B12 108.15(14) ?
B4 B8 B12 107.58(12) ?
B7 B8 B12 59.63(11) ?
B9 B8 B12 59.44(10) ?
B3 B8 H8 119.9(10) ?
B4 B8 H8 120.3(10) ?
B7 B8 H8 122.4(10) ?
B9 B8 H8 122.5(10) ?
B12 B8 H8 123.6(10) ?
B12 B9 B5 108.39(12) ?
B12 B9 B4 108.35(13) ?
B5 B9 B4 60.19(10) ?
B12 B9 B8 60.33(11) ?
B5 B9 B8 108.23(12) ?
B4 B9 B8 59.91(10) ?
B12 B9 B10 60.45(11) ?
B5 B9 B10 59.79(10) ?
B4 B9 B10 108.10(12) ?
B8 B9 B10 108.52(13) ?
B12 B9 H9 122.9(9) ?
B5 B9 H9 120.1(9) ?
B4 B9 H9 120.6(10) ?
B8 B9 H9 122.4(9) ?
B10 B9 H9 121.6(10) ?
B6 B10 B5 60.80(10) ?
B6 B10 B11 60.44(10) ?
B5 B10 B11 108.41(12) ?
B6 B10 B9 108.60(13) ?
B5 B10 B9 59.86(10) ?
B11 B10 B9 107.31(13) ?
B6 B10 B12 108.39(13) ?
B5 B10 B12 107.56(13) ?
B11 B10 B12 59.68(10) ?
B9 B10 B12 59.34(10) ?
B6 B10 H10 120.1(10) ?
B5 B10 H10 120.9(10) ?
B11 B10 H10 122.0(10) ?
B9 B10 H10 122.5(10) ?
B12 B10 H10 123.0(10) ?
C2 B11 B7 58.44(10) ?
C2 B11 B12 104.13(14) ?
B7 B11 B12 59.95(11) ?
C2 B11 B10 104.28(13) ?
B7 B11 B10 108.48(14) ?
B12 B11 B10 60.56(10) ?
C2 B11 B6 59.45(10) ?
B7 B11 B6 108.85(13) ?
B12 B11 B6 108.12(13) ?
B10 B11 B6 59.23(10) ?
C2 B11 H11 118.5(11) ?
B7 B11 H11 117.8(12) ?
B12 B11 H11 126.9(12) ?
B10 B11 H11 128.3(11) ?
B6 B11 H11 119.9(12) ?
B9 B12 B7 108.17(13) ?
B9 B12 B11 108.06(12) ?
B7 B12 B11 59.99(11) ?
B9 B12 B8 60.23(11) ?
B7 B12 B8 59.98(11) ?
B11 B12 B8 108.03(13) ?
B9 B12 B10 60.21(10) ?
B7 B12 B10 107.87(12) ?
B11 B12 B10 59.76(10) ?
B8 B12 B10 108.25(13) ?
B9 B12 H12 122.9(9) ?
B7 B12 H12 120.7(9) ?
B11 B12 H12 120.5(9) ?
B8 B12 H12 122.2(9) ?
B10 B12 H12 121.9(9) ?
C3 O1 H1 106.0(16) y
O2 C3 O1 126.15(14) y
O2 C3 C1 121.19(14) y
O1 C3 C1 112.66(13) y

loop_
_geom_bond_atom_site_label_1
_geom_bond_atom_site_label_2
_geom_bond_site_symmetry_2
_geom_bond_distance
_geom_bond_publ_flag
C1 C2 . 1.631(2) y
C1 C3 . 1.507(2) y
C1 B3 . 1.729(2) y
C1 B4 . 1.710(2) y
C1 B5 . 1.709(2) y
C1 B6 . 1.728(2) y
C2 B3 . 1.724(3) y
C2 B6 . 1.723(2) y
C2 B7 . 1.694(2) y
C2 B11 . 1.690(2) y
C2 H2 . .922(19) y
B3 B4 . 1.795(3) y
B3 B7 . 1.780(3) y
B3 B8 . 1.766(3) y
B3 H3 . 1.093(14) y
B4 B5 . 1.785(2) y
B4 B8 . 1.782(2) y
B4 B9 . 1.780(3) y
B4 H4 . 1.102(14) y
B5 B6 . 1.791(2) y
B5 B9 . 1.780(2) y
B5 B10 . 1.779(3) y
B5 H5 . 1.097(14) y
B6 B10 . 1.759(2) y
B6 B11 . 1.781(3) y
B6 H6 . 1.099(14) y
B7 B8 . 1.782(3) y
B7 B11 . 1.777(3) y
B7 B12 . 1.776(3) y
B7 H7 . 1.091(15) y
B8 B9 . 1.788(3) y
B8 B12 . 1.790(3) y
B8 H8 . 1.083(14) y
B9 B10 . 1.789(3) y
B9 B12 . 1.774(3) y
B9 H9 . 1.114(14) y
B10 B11 . 1.779(3) y
B10 B12 . 1.794(3) y
B10 H10 . 1.087(14) y
B11 B12 . 1.778(3) y
B11 H11 . 1.090(15) y
B12 H12 . 1.103(14) y
O1 C3 . 1.3051(19) y
O1 H1 . .95(3) y
O2 C3 . 1.2170(19) y

loop_
_geom_hbond_atom_site_label_D
_geom_hbond_atom_site_label_H
_geom_hbond_atom_site_label_A
_geom_hbond_site_symmetry_A
_geom_hbond_distance_DH
_geom_hbond_distance_HA
_geom_hbond_distance_DA
_geom_hbond_angle_DHA
O1 H1 O2 3_655 .95(3) 1.72(3) 2.6655(16) 177(2)

loop_
_geom_torsion_atom_site_label_1
_geom_torsion_atom_site_label_2
_geom_torsion_atom_site_label_3
_geom_torsion_atom_site_label_4
_geom_torsion
C3 C1 C2 B11 -144.37(13)
B5 C1 C2 B11 .24(17)
B4 C1 C2 B11 68.47(16)
B6 C1 C2 B11 -39.49(12)
B3 C1 C2 B11 108.33(14)
C3 C1 C2 B7 146.69(13)
B5 C1 C2 B7 -68.70(16)
B4 C1 C2 B7 -.47(17)
B6 C1 C2 B7 -108.43(14)
B3 C1 C2 B7 39.39(13)
C3 C1 C2 B6 -104.88(13)
B5 C1 C2 B6 39.73(12)
B4 C1 C2 B6 107.97(13)
B3 C1 C2 B6 147.82(12)
C3 C1 C2 B3 107.30(14)
B5 C1 C2 B3 -108.09(13)
B4 C1 C2 B3 -39.86(12)
B6 C1 C2 B3 -147.82(12)
B11 C2 B3 C1 -102.40(14)
B7 C2 B3 C1 -138.53(13)
B6 C2 B3 C1 -31.53(12)
C1 C2 B3 B8 97.70(13)
B11 C2 B3 B8 -4.70(17)
B7 C2 B3 B8 -40.83(12)
B6 C2 B3 B8 66.16(16)
C1 C2 B3 B7 138.53(13)
B11 C2 B3 B7 36.13(13)
B6 C2 B3 B7 106.99(14)
C1 C2 B3 B4 35.74(11)
B11 C2 B3 B4 -66.66(16)
B7 C2 B3 B4 -102.79(13)
B6 C2 B3 B4 4.21(17)
C3 C1 B3 C2 -105.02(14)
B5 C1 B3 C2 101.67(14)
B4 C1 B3 C2 137.94(13)
B6 C1 B3 C2 31.26(12)
C3 C1 B3 B8 157.48(13)
C2 C1 B3 B8 -97.50(14)
B5 C1 B3 B8 4.17(17)
B4 C1 B3 B8 40.44(12)
B6 C1 B3 B8 -66.24(16)
C3 C1 B3 B7 -140.22(13)
C2 C1 B3 B7 -35.19(12)
B5 C1 B3 B7 66.47(16)
B4 C1 B3 B7 102.74(13)
B6 C1 B3 B7 -3.93(17)
C3 C1 B3 B4 117.04(14)
C2 C1 B3 B4 -137.94(13)
B5 C1 B3 B4 -36.27(13)
B6 C1 B3 B4 -106.68(14)
C3 C1 B4 B9 153.68(13)
C2 C1 B4 B9 -63.03(15)
B5 C1 B4 B9 40.77(11)
B6 C1 B4 B9 4.68(16)
B3 C1 B4 B9 -102.33(13)
C3 C1 B4 B8 -144.03(14)
C2 C1 B4 B8 -.74(15)
B5 C1 B4 B8 103.06(13)
B6 C1 B4 B8 66.98(15)
B3 C1 B4 B8 -40.04(11)
C3 C1 B4 B5 112.91(15)
C2 C1 B4 B5 -103.80(13)
B6 C1 B4 B5 -36.09(12)
B3 C1 B4 B5 -143.10(13)
C3 C1 B4 B3 -104.00(15)
C2 C1 B4 B3 39.30(12)
B5 C1 B4 B3 143.10(13)
B6 C1 B4 B3 107.01(13)
C2 B3 B4 C1 -35.00(10)
B8 B3 B4 C1 -133.39(13)
B7 B3 B4 C1 -95.07(14)
C2 B3 B4 B9 60.98(14)
C1 B3 B4 B9 95.97(13)
B8 B3 B4 B9 -37.41(12)
B7 B3 B4 B9 .90(16)
C2 B3 B4 B8 98.39(13)
C1 B3 B4 B8 133.39(13)
B7 B3 B4 B8 38.31(12)
C2 B3 B4 B5 -2.34(15)
C1 B3 B4 B5 32.66(11)
B8 B3 B4 B5 -100.73(14)
B7 B3 B4 B5 -62.42(15)
C3 C1 B5 B10 141.88(14)
C2 C1 B5 B10 .79(15)
B4 C1 B5 B10 -103.17(13)
B6 C1 B5 B10 40.03(11)
B3 C1 B5 B10 -66.91(15)
C3 C1 B5 B9 -155.73(13)
C2 C1 B5 B9 63.18(15)
B4 C1 B5 B9 -40.78(11)
B6 C1 B5 B9 102.41(13)
B3 C1 B5 B9 -4.52(17)
C3 C1 B5 B4 -114.96(16)
C2 C1 B5 B4 103.96(13)
B6 C1 B5 B4 143.19(12)
B3 C1 B5 B4 36.25(13)
C3 C1 B5 B6 101.85(15)
C2 C1 B5 B6 -39.23(12)
B4 C1 B5 B6 -143.19(12)
B3 C1 B5 B6 -106.94(14)
B9 B4 B5 C1 -132.88(12)
B8 B4 B5 C1 -95.57(13)
B3 B4 B5 C1 -32.87(11)
C1 B4 B5 B10 95.46(12)
B9 B4 B5 B10 -37.43(12)
B8 B4 B5 B10 -.11(16)
B3 B4 B5 B10 62.58(15)
C1 B4 B5 B9 132.88(12)
B8 B4 B5 B9 37.31(12)
B3 B4 B5 B9 100.01(13)
C1 B4 B5 B6 32.86(11)
B9 B4 B5 B6 -100.03(13)
B8 B4 B5 B6 -62.71(15)
B3 B4 B5 B6 -.02(16)
B11 C2 B6 C1 138.52(12)
B7 C2 B6 C1 102.26(15)
B3 C2 B6 C1 31.53(12)
C1 C2 B6 B10 -97.82(12)
B11 C2 B6 B10 40.69(12)
B7 C2 B6 B10 4.43(18)
B3 C2 B6 B10 -66.29(16)
C1 C2 B6 B11 -138.52(12)
B7 C2 B6 B11 -36.26(14)
B3 C2 B6 B11 -106.98(15)
C1 C2 B6 B5 -35.75(10)
B11 C2 B6 B5 102.76(13)
B7 C2 B6 B5 66.50(16)
B3 C2 B6 B5 -4.22(17)
C3 C1 B6 C2 105.91(14)
B5 C1 B6 C2 -137.97(12)
B4 C1 B6 C2 -101.82(13)
B3 C1 B6 C2 -31.26(12)
C3 C1 B6 B10 -156.70(12)
C2 C1 B6 B10 97.39(13)
B5 C1 B6 B10 -40.58(11)
B4 C1 B6 B10 -4.42(16)
B3 C1 B6 B10 66.13(16)
C3 C1 B6 B11 141.02(13)
C2 C1 B6 B11 35.11(11)
B5 C1 B6 B11 -102.86(12)
B4 C1 B6 B11 -66.71(15)
B3 C1 B6 B11 3.85(16)
C3 C1 B6 B5 -116.13(13)
C2 C1 B6 B5 137.97(12)
B4 C1 B6 B5 36.15(12)
B3 C1 B6 B5 106.71(13)
C1 B5 B6 C2 34.99(10)
B10 B5 B6 C2 -98.31(13)
B9 B5 B6 C2 -61.00(14)
B4 B5 B6 C2 2.37(15)
B10 B5 B6 C1 -133.30(12)
B9 B5 B6 C1 -95.99(12)
B4 B5 B6 C1 -32.62(11)
C1 B5 B6 B10 133.30(12)
B9 B5 B6 B10 37.32(12)
B4 B5 B6 B10 100.68(13)
C1 B5 B6 B11 94.92(13)
B10 B5 B6 B11 -38.38(12)
B9 B5 B6 B11 -1.07(16)
B4 B5 B6 B11 62.29(15)
C1 C2 B7 B12 63.96(17)
B11 C2 B7 B12 -40.51(12)
B6 C2 B7 B12 -4.41(19)
B3 C2 B7 B12 103.01(14)
C1 C2 B7 B11 104.47(14)
B6 C2 B7 B11 36.10(13)
B3 C2 B7 B11 143.52(13)
C1 C2 B7 B3 -39.05(12)
B11 C2 B7 B3 -143.52(13)
B6 C2 B7 B3 -107.42(15)
C1 C2 B7 B8 1.45(17)
B11 C2 B7 B8 -103.02(14)
B6 C2 B7 B8 -66.92(17)
B3 C2 B7 B8 40.50(12)
C1 B3 B7 C2 34.56(11)
B8 B3 B7 C2 133.06(13)
B4 B3 B7 C2 94.88(13)
C2 B3 B7 B12 -95.93(14)
C1 B3 B7 B12 -61.37(16)
B8 B3 B7 B12 37.13(13)
B4 B3 B7 B12 -1.04(17)
C2 B3 B7 B11 -32.25(12)
C1 B3 B7 B11 2.30(17)
B8 B3 B7 B11 100.80(14)
B4 B3 B7 B11 62.63(16)
C2 B3 B7 B8 -133.06(13)
C1 B3 B7 B8 -98.50(13)
B4 B3 B7 B8 -38.18(12)
C2 B3 B8 B4 -97.67(13)
C1 B3 B8 B4 -39.42(11)
B7 B3 B8 B4 -137.21(13)
C2 B3 B8 B7 39.55(12)
C1 B3 B8 B7 97.79(14)
B4 B3 B8 B7 137.21(13)
C2 B3 B8 B9 -60.21(16)
C1 B3 B8 B9 -1.96(17)
B7 B3 B8 B9 -99.75(15)
B4 B3 B8 B9 37.46(12)
C2 B3 B8 B12 2.75(16)
C1 B3 B8 B12 60.99(16)
B7 B3 B8 B12 -36.80(13)
B4 B3 B8 B12 100.42(14)
C1 B4 B8 B3 39.97(11)
B9 B4 B8 B3 138.14(14)
B5 B4 B8 B3 100.98(14)
C1 B4 B8 B7 1.60(16)
B9 B4 B8 B7 99.77(14)
B5 B4 B8 B7 62.61(16)
B3 B4 B8 B7 -38.37(13)
C1 B4 B8 B9 -98.17(13)
B5 B4 B8 B9 -37.16(12)
B3 B4 B8 B9 -138.14(14)
C1 B4 B8 B12 -61.40(15)
B9 B4 B8 B12 36.77(12)
B5 B4 B8 B12 -.39(17)
B3 B4 B8 B12 -101.37(14)
C2 B7 B8 B3 -40.49(12)
B12 B7 B8 B3 -138.72(13)
B11 B7 B8 B3 -101.30(14)
C2 B7 B8 B4 -1.86(17)
B12 B7 B8 B4 -100.09(14)
B11 B7 B8 B4 -62.67(16)
B3 B7 B8 B4 38.63(12)
C2 B7 B8 B9 61.29(16)
B12 B7 B8 B9 -36.94(12)
B11 B7 B8 B9 .49(16)
B3 B7 B8 B9 101.79(13)
C2 B7 B8 B12 98.23(14)
B11 B7 B8 B12 37.42(12)
B3 B7 B8 B12 138.72(13)
C1 B5 B9 B12 -60.98(15)
B10 B5 B9 B12 37.35(12)
B4 B5 B9 B12 -101.06(14)
B6 B5 B9 B12 .61(17)
C1 B5 B9 B4 40.08(11)
B10 B5 B9 B4 138.41(13)
B6 B5 B9 B4 101.67(13)
C1 B5 B9 B8 2.93(16)
B10 B5 B9 B8 101.26(14)
B4 B5 B9 B8 -37.15(12)
B6 B5 B9 B8 64.52(15)
C1 B5 B9 B10 -98.33(12)
B4 B5 B9 B10 -138.41(13)
B6 B5 B9 B10 -36.74(11)
C1 B4 B9 B12 61.07(15)
B8 B4 B9 B12 -37.35(12)
B5 B4 B9 B12 101.13(14)
B3 B4 B9 B12 -.41(16)
C1 B4 B9 B5 -40.06(11)
B8 B4 B9 B5 -138.48(13)
B3 B4 B9 B5 -101.54(13)
C1 B4 B9 B8 98.42(13)
B5 B4 B9 B8 138.48(13)
B3 B4 B9 B8 36.94(12)
C1 B4 B9 B10 -2.94(15)
B8 B4 B9 B10 -101.36(14)
B5 B4 B9 B10 37.12(12)
B3 B4 B9 B10 -64.42(15)
B3 B8 B9 B12 100.61(15)
B4 B8 B9 B12 138.49(13)
B7 B8 B9 B12 37.02(12)
B3 B8 B9 B5 -.60(17)
B4 B8 B9 B5 37.27(12)
B7 B8 B9 B5 -64.20(15)
B12 B8 B9 B5 -101.22(14)
B3 B8 B9 B4 -37.88(13)
B7 B8 B9 B4 -101.47(13)
B12 B8 B9 B4 -138.49(13)
B3 B8 B9 B10 62.75(16)
B4 B8 B9 B10 100.63(13)
B7 B8 B9 B10 -.84(16)
B12 B8 B9 B10 -37.86(12)
C2 B6 B10 B5 97.80(13)
C1 B6 B10 B5 39.54(11)
B11 B6 B10 B5 137.13(13)
C2 B6 B10 B11 -39.34(12)
C1 B6 B10 B11 -97.60(13)
B5 B6 B10 B11 -137.13(13)
C2 B6 B10 B9 60.45(15)
C1 B6 B10 B9 2.19(15)
B11 B6 B10 B9 99.79(14)
B5 B6 B10 B9 -37.34(12)
C2 B6 B10 B12 -2.48(16)
C1 B6 B10 B12 -60.74(15)
B11 B6 B10 B12 36.86(13)
B5 B6 B10 B12 -100.28(14)
C1 B5 B10 B6 -40.07(11)
B9 B5 B10 B6 -138.33(13)
B4 B5 B10 B6 -101.10(13)
C1 B5 B10 B11 -1.48(16)
B9 B5 B10 B11 -99.75(14)
B4 B5 B10 B11 -62.52(16)
B6 B5 B10 B11 38.59(12)
C1 B5 B10 B9 98.26(12)
B4 B5 B10 B9 37.23(12)
B6 B5 B10 B9 138.33(13)
C1 B5 B10 B12 61.60(14)
B9 B5 B10 B12 -36.66(11)
B4 B5 B10 B12 .57(16)
B6 B5 B10 B12 101.67(13)
B12 B9 B10 B6 -100.81(13)
B5 B9 B10 B6 37.76(12)
B4 B9 B10 B6 .46(17)
B8 B9 B10 B6 -63.00(15)
B12 B9 B10 B5 -138.57(13)
B4 B9 B10 B5 -37.30(12)
B8 B9 B10 B5 -100.76(13)
B12 B9 B10 B11 -36.93(12)
B5 B9 B10 B11 101.63(13)
B4 B9 B10 B11 64.34(15)
B8 B9 B10 B11 .87(16)
B5 B9 B10 B12 138.57(13)
B4 B9 B10 B12 101.27(14)
B8 B9 B10 B12 37.81(12)
C1 C2 B11 B7 -104.31(14)
B6 C2 B11 B7 -143.40(13)
B3 C2 B11 B7 -35.92(13)
C1 C2 B11 B12 -63.84(15)
B7 C2 B11 B12 40.47(12)
B6 C2 B11 B12 -102.94(13)
B3 C2 B11 B12 4.55(17)
C1 C2 B11 B10 -1.16(17)
B7 C2 B11 B10 103.15(14)
B6 C2 B11 B10 -40.25(12)
B3 C2 B11 B10 67.23(16)
C1 C2 B11 B6 39.09(12)
B7 C2 B11 B6 143.40(13)
B3 C2 B11 B6 107.49(14)
B12 B7 B11 C2 133.35(13)
B3 B7 B11 C2 32.72(12)
B8 B7 B11 C2 95.78(14)
C2 B7 B11 B12 -133.35(13)
B3 B7 B11 B12 -100.64(14)
B8 B7 B11 B12 -37.57(12)
C2 B7 B11 B10 -95.73(13)
B12 B7 B11 B10 37.62(12)
B3 B7 B11 B10 -63.01(16)
B8 B7 B11 B10 .05(17)
C2 B7 B11 B6 -32.86(12)
B12 B7 B11 B6 100.50(13)
B3 B7 B11 B6 -.14(17)
B8 B7 B11 B6 62.93(16)
B6 B10 B11 C2 40.37(12)
B5 B10 B11 C2 1.62(17)
B9 B10 B11 C2 -61.60(15)
B12 B10 B11 C2 -98.38(14)
B6 B10 B11 B7 101.40(14)
B5 B10 B11 B7 62.65(16)
B9 B10 B11 B7 -.57(16)
B12 B10 B11 B7 -37.35(12)
B6 B10 B11 B12 138.75(13)
B5 B10 B11 B12 100.00(14)
B9 B10 B11 B12 36.78(12)
B5 B10 B11 B6 -38.75(12)
B9 B10 B11 B6 -101.97(14)
B12 B10 B11 B6 -138.75(13)
C1 B6 B11 C2 -34.55(11)
B10 B6 B11 C2 -133.21(14)
B5 B6 B11 C2 -94.91(13)
C2 B6 B11 B7 32.47(12)
C1 B6 B11 B7 -2.08(15)
B10 B6 B11 B7 -100.74(14)
B5 B6 B11 B7 -62.45(15)
C2 B6 B11 B12 96.04(15)
C1 B6 B11 B12 61.49(15)
B10 B6 B11 B12 -37.17(12)
B5 B6 B11 B12 1.13(17)
C2 B6 B11 B10 133.21(14)
C1 B6 B11 B10 98.66(13)
B5 B6 B11 B10 38.30(12)
B5 B9 B12 B7 63.56(17)
B4 B9 B12 B7 -.23(17)
B8 B9 B12 B7 -37.39(13)
B10 B9 B12 B7 100.62(14)
B5 B9 B12 B11 .09(17)
B4 B9 B12 B11 -63.70(16)
B8 B9 B12 B11 -100.87(14)
B10 B9 B12 B11 37.15(12)
B5 B9 B12 B8 100.96(14)
B4 B9 B12 B8 37.17(12)
B10 B9 B12 B8 138.01(13)
B5 B9 B12 B10 -37.06(12)
B4 B9 B12 B10 -100.85(13)
B8 B9 B12 B10 -138.01(13)
C2 B7 B12 B9 -61.20(17)
B11 B7 B12 B9 -100.79(14)
B3 B7 B12 B9 .79(18)
B8 B7 B12 B9 37.51(12)
C2 B7 B12 B11 39.59(12)
B3 B7 B12 B11 101.58(14)
B8 B7 B12 B11 138.29(13)
C2 B7 B12 B8 -98.71(14)
B11 B7 B12 B8 -138.29(13)
B3 B7 B12 B8 -36.72(12)
C2 B7 B12 B10 2.47(18)
B11 B7 B12 B10 -37.12(13)
B3 B7 B12 B10 64.46(17)
B8 B7 B12 B10 101.17(14)
C2 B11 B12 B9 61.28(16)
B7 B11 B12 B9 100.99(14)
B10 B11 B12 B9 -37.34(12)
B6 B11 B12 B9 -.75(17)
C2 B11 B12 B7 -39.71(12)
B10 B11 B12 B7 -138.33(14)
B6 B11 B12 B7 -101.74(14)
C2 B11 B12 B8 -2.42(16)
B7 B11 B12 B8 37.29(12)
B10 B11 B12 B8 -101.04(14)
B6 B11 B12 B8 -64.45(16)
C2 B11 B12 B10 98.62(13)
B7 B11 B12 B10 138.33(14)
B6 B11 B12 B10 36.59(12)
B3 B8 B12 B9 -101.16(13)
B4 B8 B12 B9 -36.94(12)
B7 B8 B12 B9 -138.21(13)
B3 B8 B12 B7 37.05(12)
B4 B8 B12 B7 101.26(14)
B9 B8 B12 B7 138.21(13)
B3 B8 B12 B11 -.24(17)
B4 B8 B12 B11 63.97(16)
B7 B8 B12 B11 -37.29(12)
B9 B8 B12 B11 100.91(14)
B3 B8 B12 B10 -63.48(16)
B4 B8 B12 B10 .74(17)
B7 B8 B12 B10 -100.53(13)
B9 B8 B12 B10 37.68(12)
B6 B10 B12 B9 101.17(14)
B5 B10 B12 B9 36.89(11)
B11 B10 B12 B9 138.35(13)
B6 B10 B12 B7 .04(18)
B5 B10 B12 B7 -64.24(16)
B11 B10 B12 B7 37.22(13)
B9 B10 B12 B7 -101.13(15)
B6 B10 B12 B11 -37.19(12)
B5 B10 B12 B11 -101.47(13)
B9 B10 B12 B11 -138.35(13)
B6 B10 B12 B8 63.47(16)
B5 B10 B12 B8 -.81(17)
B11 B10 B12 B8 100.66(14)
B9 B10 B12 B8 -37.69(12)
C2 C1 C3 O2 2.6(2)
B5 C1 C3 O2 -137.41(15)
B4 C1 C3 O2 145.03(15)
B6 C1 C3 O2 -65.56(18)
B3 C1 C3 O2 71.49(19)
C2 C1 C3 O1 -177.63(12)
B5 C1 C3 O1 42.31(19)
B4 C1 C3 O1 -35.25(19)
B6 C1 C3 O1 114.16(14)
B3 C1 C3 O1 -108.79(15)
